data_7038041
loop_
_publ_author_name
'Ibrahim, Abdulrahman D.'
'Tokmic, Kenan'
'Brennan, Marshall R.'
'Kim, Dongyoung'
'Matson, Ellen M.'
'Nilges, Mark J.'
'Bertke, Jeffery A.'
'Fout, Alison R.'

_publ_section_title
;
 Monoanionic bis(carbene) pincer complexes featuring cobalt(I-III)
 oxidation states.
;
_journal_issue 24
_journal_name_full 'Dalton transactions (Cambridge, England : 2003)'
_journal_page_first 9805
_journal_page_last 9811
_journal_paper_doi 10.1039/c5dt04723d
_journal_volume 45
_journal_year 2016
_chemical_formula_moiety 'C43 H38 Cl Co N5, 3(C4 H8 O)'
_chemical_formula_sum 'C51 H54 Cl Co N5 O2'
_chemical_formula_weight 863.07
_chemical_name_systematic
; 
? 
;
_space_group_crystal_system monoclinic
_space_group_IT_number 14
_space_group_name_Hall '-P 2ybc'
_space_group_name_H-M_alt 'P 1 21/c 1'
_symmetry_space_group_name_Hall '-P 2ybc'
_symmetry_space_group_name_H-M 'P 1 21/c 1'
_atom_sites_solution_hydrogens geom
_atom_sites_solution_primary direct
_atom_sites_solution_secondary difmap
_audit_creation_date 2015-01-28
_audit_creation_method
; 
Olex2 1.2 
(compiled 2015.01.26 svn.r3150 for OlexSys, GUI svn.r4998) 
;
_audit_update_record
;
2015-12-01 deposited with the CCDC.
2016-01-08 downloaded from the CCDC.
;
_cell_angle_alpha 90.00
_cell_angle_beta 98.680(8)
_cell_angle_gamma 90.00
_cell_formula_units_Z 4
_cell_length_a 14.4441(18)
_cell_length_b 20.502(3)
_cell_length_c 16.521(2)
_cell_measurement_reflns_used 5465
_cell_measurement_temperature 296(2)
_cell_measurement_theta_max 22.67
_cell_measurement_theta_min 2.26
_cell_volume 4836.4(11)
_computing_cell_refinement 'SAINT V8.34A (Bruker, 2005)'
_computing_data_collection 'APEX2 V2014.9-0 (Bruker, 2014)'
_computing_data_reduction
; 
SAINT V8.34A, XPREP v2014/2, SADABS V2014/4, TWINABS V2012/1 
(Bruker, 2012 & 2014) 
;
_computing_molecular_graphics
; 
PUT ORTEP and POV Ray Reference here 
;
_computing_publication_material 'XCIF V2014-2 (Bruker, 2014)'
_computing_structure_refinement
; 
SHELX-2014-6 (Sheldrick, 2014) 
Olex2 1.2.6 (Dolomanov et. al., 2009) 
;
_computing_structure_solution 'SHELX-97 (Sheldrick, 2008)'
_diffrn_ambient_temperature 296(2)
_diffrn_measured_fraction_theta_full 0.980
_diffrn_measured_fraction_theta_max 0.980
_diffrn_measurement_device 'Bruker D8 Venture/Photon 100'
_diffrn_measurement_device_type 'Bruker APEX-II CCD'
_diffrn_measurement_method 'profile data from \f and \w scans'
_diffrn_radiation_monochromator 'multilayer mirrors'
_diffrn_radiation_source 'microfocus sealed tube'
_diffrn_radiation_type MoK\a
_diffrn_radiation_wavelength 0.71073
_diffrn_radiation_wavelength_id cm69jsaq2
_diffrn_reflns_av_R_equivalents 0.2096
_diffrn_reflns_av_unetI/netI 0.1296
_diffrn_reflns_limit_h_max 17
_diffrn_reflns_limit_h_min -17
_diffrn_reflns_limit_k_max 24
_diffrn_reflns_limit_k_min -24
_diffrn_reflns_limit_l_max 19
_diffrn_reflns_limit_l_min -19
_diffrn_reflns_number 8946
_diffrn_reflns_theta_full 25.63
_diffrn_reflns_theta_max 25.63
_diffrn_reflns_theta_min 1.43
_diffrn_source 'fine-focus sealed tube'
_exptl_absorpt_coefficient_mu 0.452
_exptl_absorpt_correction_T_max 0.2456
_exptl_absorpt_correction_T_min 0.0936
_exptl_absorpt_correction_type integration
_exptl_absorpt_process_details 'SADABS V2014/4 (Bruker, 2014)'
_exptl_crystal_colour orange
_exptl_crystal_colour_primary orange
_exptl_crystal_density_diffrn 1.185
_exptl_crystal_density_method 'not measured'
_exptl_crystal_description block
_exptl_crystal_F_000 1819
_exptl_crystal_id cm69jsaq2
_exptl_crystal_preparation
; 
The data crystal was mounted using oil (Parantone-N, Exxon) to a 
0.3 mm cryo-loop (Hampton Research) with the (-1 -1 -1) scattering 
planes roughly normal to the spindle axis. 
;
_exptl_crystal_size_max 0.332
_exptl_crystal_size_mid 0.211
_exptl_crystal_size_min 0.163
_refine_diff_density_max 0.414
_refine_diff_density_min -0.873
_refine_diff_density_rms 0.084
_refine_ls_extinction_method none
_refine_ls_goodness_of_fit_ref 0.901
_refine_ls_hydrogen_treatment constr
_refine_ls_matrix_type full
_refine_ls_number_parameters 650
_refine_ls_number_reflns 8946
_refine_ls_number_restraints 410
_refine_ls_restrained_S_all 0.896
_refine_ls_R_factor_all 0.1036
_refine_ls_R_factor_gt 0.0596
_refine_ls_shift/su_max 0.001
_refine_ls_shift/su_mean 0.000
_refine_ls_structure_factor_coef Fsqd
_refine_ls_weighting_details 'calc w=1/[\s^2^(Fo^2^)+(0.0613P)^2^+0.0000P] where P=(Fo^2^+2Fc^2^)/3'
_refine_ls_weighting_scheme calc
_refine_ls_wR_factor_gt 0.1394
_refine_ls_wR_factor_ref 0.1499
_reflns_number_gt 5705
_reflns_number_total 8946
_reflns_threshold_expression >2sigma(I)
_cod_data_source_file c5dt04723d2.cif
_cod_data_source_block cm69jsaq
_cod_depositor_comments 'Adding full bibliography for 7038039--7038044.cif.'
_cod_original_cell_volume 4836.5(11)
_cod_database_code 7038041
_olex2_refinement_description
; 
1. Fixed Uiso 
 At 1.2 times of: 
  All C(H) groups, All C(H,H) groups 
 At 1.5 times of: 
  All C(H,H,H) groups 
2. Restrained distances 
 O2A-C50A = O2A-C49A = O2-C50 = O2-C49 
 2.32 with sigma of 0.04 
 C51A-C49A = C48-C50 = C51-C49 = C48A-C50A 
 2.46 with sigma of 0.04 
 C37A-C33 \\sim C37-C33 
 with sigma of 0.01 
 O2-C51 \\sim O2-C48 
 with sigma of 0.02 
 C51-C50 \\sim C49-C48 
 with sigma of 0.02 
 O2A-C51A \\sim O2A-C48A 
 with sigma of 0.02 
 O1-C44 \\sim O1-C47 \\sim O1A-C44A \\sim O1A-C47A 
 with sigma of 0.01 
 C44-C45 \\sim C44A-C45A \\sim C46-C47 \\sim C46-C47A 
 with sigma of 0.01 
 C45-C46 \\sim C45A-C46A 
 with sigma of 0.01 
 C51A-C50A \\sim C49A-C48A 
 with sigma of 0.02 
3. Uiso/Uaniso restraints and constraints 
C37 \\sim C37A: within 1.7A with sigma of 0.01 and sigma for terminal atoms of 
0.02 
O2 \\sim C48 \\sim C49 \\sim C50 \\sim C51 \\sim O2A \\sim C48A \\sim C49A 
\\sim C50A \\sim C51A: within 1.7A with sigma of 0.01 and sigma for terminal 
atoms of 0.02 
C45 \\sim C46 \\sim C44 \\sim C47 \\sim O1 \\sim C45A \\sim C46A \\sim C44A 
\\sim C47A \\sim O1A: within 1.7A with sigma of 0.01 and sigma for terminal 
atoms of 0.02 
Uanis(O2) \\sim Ueq, Uanis(C48) \\sim Ueq, Uanis(C49) \\sim Ueq, Uanis(C50) 
\\sim Ueq, Uanis(C51) \\sim Ueq, Uanis(O2A) \\sim Ueq, Uanis(C48A) \\sim Ueq, 
Uanis(C49A) \\sim Ueq, Uanis(C50A) \\sim Ueq, Uanis(C51A) \\sim Ueq: with sigma 
of 0.1 and sigma for terminal atoms of 0.2 
Uanis(C45) \\sim Ueq, Uanis(C46) \\sim Ueq, Uanis(C44) \\sim Ueq, Uanis(C47) 
\\sim Ueq, Uanis(O1) \\sim Ueq, Uanis(C45A) \\sim Ueq, Uanis(C46A) \\sim Ueq, 
Uanis(C44A) \\sim Ueq, Uanis(C47A) \\sim Ueq, Uanis(O1A) \\sim Ueq: with sigma 
of 0.01 and sigma for terminal atoms of 0.02 
4. Others 
 Sof(C37A)=Sof(H37D)=Sof(H37E)=Sof(H37F)=1-FVAR(1) 
 Sof(C37)=Sof(H37A)=Sof(H37B)=Sof(H37C)=FVAR(1) 
 Sof(O2A)=Sof(C48A)=Sof(H48C)=Sof(H48D)=Sof(C49A)=Sof(H49C)=Sof(H49D)= 
 Sof(C50A)=Sof(H50C)=Sof(H50D)=Sof(C51A)=Sof(H51C)=Sof(H51D)=1-FVAR(2) 
 Sof(O2)=Sof(C48)=Sof(H48A)=Sof(H48B)=Sof(C49)=Sof(H49A)=Sof(H49B)=Sof(C50)= 
 Sof(H50A)=Sof(H50B)=Sof(C51)=Sof(H51A)=Sof(H51B)=FVAR(2) 
 Sof(C45A)=Sof(H45C)=Sof(H45D)=Sof(C46A)=Sof(H46C)=Sof(H46D)=Sof(C44A)= 
 Sof(H44C)=Sof(H44D)=Sof(C47A)=Sof(H47C)=Sof(H47D)=Sof(O1A)=1-FVAR(3) 
 Sof(C45)=Sof(H45A)=Sof(H45B)=Sof(C46)=Sof(H46A)=Sof(H46B)=Sof(C44)=Sof(H44A)= 
 Sof(H44B)=Sof(C47)=Sof(H47A)=Sof(H47B)=Sof(O1)=FVAR(3) 
5.a Secondary CH2 refined with riding coordinates: 
 C45(H45A,H45B), C46(H46A,H46B), C44(H44A,H44B), C47(H47A,H47B), C45A(H45C, 
 H45D), C46A(H46C,H46D), C44A(H44C,H44D), C47A(H47C,H47D), C48(H48A,H48B), 
 C49(H49A,H49B), C50(H50A,H50B), C51(H51A,H51B), C48A(H48C,H48D), C49A(H49C, 
 H49D), C50A(H50C,H50D), C51A(H51C,H51D) 
5.b Aromatic/amide H refined with riding coordinates: 
 C3(H3), C4(H4), C5(H5), C6(H6), C9(H9), C10(H10), C11(H11), C15(H15), 
 C16(H16), C17(H17), C18(H18), C23(H23), C25(H25), C32(H32), C34(H34), 
 C39(H39), C40(H40), C41(H41), C42(H42), C43(H43) 
5.c Idealised Me refined as rotating group: 
 C27(H27A,H27B,H27C), C28(H28A,H28B,H28C), C29(H29A,H29B,H29C), C36(H36A,H36B, 
 H36C), C38(H38A,H38B,H38C), C37(H37A,H37B,H37C), C37A(H37D,H37E,H37F) 
;
_olex2_submission_special_instructions 'No special instructions were received'

loop_
_space_group_symop_id
_space_group_symop_operation_xyz
1 'x, y, z'
2 '-x, y+1/2, -z+1/2'
3 '-x, -y, -z'
4 'x, -y-1/2, z-1/2'

loop_
_atom_site_label
_atom_site_type_symbol
_atom_site_fract_x
_atom_site_fract_y
_atom_site_fract_z
_atom_site_U_iso_or_equiv
_atom_site_adp_type
_atom_site_occupancy
_atom_site_calc_flag
_atom_site_disorder_assembly
_atom_site_disorder_group
_atom_site_refinement_flags_posn
_atom_site_refinement_flags_adp
Co1 Co 0.42262(3) 0.160293(19) 0.36754(3) 0.02087(14) Uani 1 d . . . .
Cl1 Cl 0.40875(6) 0.18458(4) 0.51079(5) 0.0299(2) Uani 1 d . . . .
N1 N 0.63994(17) 0.14126(12) 0.40260(17) 0.0209(6) Uani 1 d . . . .
N2 N 0.55054(17) 0.05571(11) 0.40277(17) 0.0204(6) Uani 1 d . . . .
N3 N 0.24099(17) 0.10581(12) 0.34124(17) 0.0234(6) Uani 1 d . . . .
N4 N 0.21732(18) 0.21028(12) 0.32929(17) 0.0240(6) Uani 1 d . . . .
N5 N 0.45726(18) 0.25102(12) 0.33689(18) 0.0240(6) Uani 1 d . . . .
C1 C 0.5473(2) 0.12219(15) 0.3906(2) 0.0228(7) Uani 1 d . . . .
C2 C 0.6985(2) 0.08647(15) 0.4231(2) 0.0227(7) Uani 1 d . . . .
C3 C 0.7941(2) 0.08285(16) 0.4406(2) 0.0279(8) Uani 1 d . . . .
H3 H 0.8327 0.1203 0.4395 0.034 Uiso 1 calc . . R .
C4 C 0.8319(2) 0.02124(17) 0.4603(2) 0.0320(9) Uani 1 d . . . .
H4 H 0.8978 0.0164 0.4735 0.038 Uiso 1 calc . . R .
C5 C 0.7749(2) -0.03299(16) 0.4608(2) 0.0281(8) Uani 1 d . . . .
H5 H 0.8028 -0.0743 0.4745 0.034 Uiso 1 calc . . R .
C6 C 0.6783(2) -0.02881(15) 0.4420(2) 0.0246(8) Uani 1 d . . . .
H6 H 0.6395 -0.0662 0.4422 0.030 Uiso 1 calc . . R .
C7 C 0.6411(2) 0.03225(15) 0.4229(2) 0.0216(7) Uani 1 d . . . .
C8 C 0.4617(2) 0.02425(14) 0.3894(2) 0.0202(7) Uani 1 d . . . .
C9 C 0.4424(2) -0.04093(15) 0.3926(2) 0.0234(8) Uani 1 d . . . .
H9 H 0.4907 -0.0722 0.4068 0.028 Uiso 1 calc . . R .
C10 C 0.3479(2) -0.05969(15) 0.3741(2) 0.0262(8) Uani 1 d . . . .
H10 H 0.3326 -0.1047 0.3750 0.031 Uiso 1 calc . . R .
C11 C 0.2760(2) -0.01445(15) 0.3545(2) 0.0245(8) Uani 1 d . . . .
H11 H 0.2125 -0.0278 0.3409 0.029 Uiso 1 calc . . R .
C12 C 0.3012(2) 0.05077(15) 0.3556(2) 0.0226(7) Uani 1 d . . . .
C13 C 0.3920(2) 0.07169(15) 0.3708(2) 0.0211(7) Uani 1 d . . . .
C14 C 0.1446(2) 0.11432(17) 0.3331(2) 0.0280(8) Uani 1 d . . . .
C15 C 0.0709(2) 0.07085(18) 0.3341(2) 0.0318(9) Uani 1 d . . . .
H15 H 0.0807 0.0252 0.3408 0.038 Uiso 1 calc . . R .
C16 C -0.0184(2) 0.09829(19) 0.3249(2) 0.0400(10) Uani 1 d . . . .
H16 H -0.0710 0.0704 0.3245 0.048 Uiso 1 calc . . R .
C17 C -0.0327(2) 0.1642(2) 0.3162(3) 0.0437(11) Uani 1 d . . . .
H17 H -0.0949 0.1806 0.3100 0.052 Uiso 1 calc . . R .
C18 C 0.0409(2) 0.20787(19) 0.3163(2) 0.0368(9) Uani 1 d . . . .
H18 H 0.0311 0.2536 0.3105 0.044 Uiso 1 calc . . R .
C19 C 0.1294(2) 0.18047(16) 0.3253(2) 0.0276(8) Uani 1 d . . . .
C20 C 0.2880(2) 0.16477(14) 0.3411(2) 0.0216(7) Uani 1 d . . . .
C21 C 0.2289(2) 0.27871(15) 0.3179(2) 0.0222(7) Uani 1 d . . . .
C22 C 0.2179(2) 0.32047(16) 0.3819(2) 0.0302(8) Uani 1 d . . . .
C23 C 0.2268(3) 0.38762(17) 0.3683(2) 0.0361(9) Uani 1 d . . . .
H23 H 0.2179 0.4174 0.4104 0.043 Uiso 1 calc . . R .
C24 C 0.2481(3) 0.41135(17) 0.2952(3) 0.0367(9) Uani 1 d . . . .
C25 C 0.2583(3) 0.36795(18) 0.2335(2) 0.0359(9) Uani 1 d . . . .
H25 H 0.2729 0.3843 0.1831 0.043 Uiso 1 calc . . R .
C26 C 0.2479(2) 0.30059(16) 0.2426(2) 0.0276(8) Uani 1 d . . . .
C27 C 0.1983(3) 0.29600(19) 0.4632(2) 0.0407(10) Uani 1 d . . . .
H27A H 0.1362 0.2758 0.4564 0.061 Uiso 1 calc . . GR .
H27B H 0.2003 0.3326 0.5016 0.061 Uiso 1 calc . . GR .
H27C H 0.2458 0.2637 0.4846 0.061 Uiso 1 calc . . GR .
C28 C 0.2612(4) 0.48367(19) 0.2832(3) 0.0590(13) Uani 1 d . . . .
H28A H 0.2283 0.5080 0.3212 0.088 Uiso 1 calc . . GR .
H28B H 0.2356 0.4956 0.2268 0.088 Uiso 1 calc . . GR .
H28C H 0.3281 0.4943 0.2937 0.088 Uiso 1 calc . . GR .
C29 C 0.2546(3) 0.25517(19) 0.1735(2) 0.0378(9) Uani 1 d . . . .
H29A H 0.2979 0.2196 0.1924 0.057 Uiso 1 calc . . GR .
H29B H 0.2777 0.2788 0.1291 0.057 Uiso 1 calc . . GR .
H29C H 0.1925 0.2371 0.1536 0.057 Uiso 1 calc . . GR .
C30 C 0.6764(2) 0.20411(15) 0.3888(2) 0.0247(8) Uani 1 d C . . .
C31 C 0.6842(2) 0.25070(16) 0.4508(2) 0.0299(8) Uani 1 d . . . .
C32 C 0.7246(3) 0.31011(17) 0.4348(3) 0.0388(10) Uani 1 d C . . .
H32 H 0.7297 0.3432 0.4755 0.047 Uiso 1 calc . . R .
C33 C 0.7576(3) 0.32284(17) 0.3623(3) 0.0422(11) Uani 1 d . . D .
C34 C 0.7481(2) 0.27509(17) 0.3025(3) 0.0370(10) Uani 1 d C . . .
H34 H 0.7697 0.2837 0.2520 0.044 Uiso 1 calc . . R .
C35 C 0.7079(2) 0.21500(16) 0.3140(2) 0.0280(8) Uani 1 d . . . .
C36 C 0.6499(3) 0.2388(2) 0.5299(3) 0.0470(11) Uani 1 d . . . .
H36A H 0.5872 0.2195 0.5195 0.070 Uiso 1 calc . . GR .
H36B H 0.6474 0.2802 0.5592 0.070 Uiso 1 calc . . GR .
H36C H 0.6927 0.2088 0.5633 0.070 Uiso 1 calc . . GR .
C38 C 0.6988(3) 0.16424(18) 0.2482(2) 0.0390(9) Uani 1 d C . . .
H38A H 0.7351 0.1256 0.2682 0.058 Uiso 1 calc . . GR .
H38B H 0.7225 0.1816 0.2001 0.058 Uiso 1 calc . . GR .
H38C H 0.6327 0.1522 0.2333 0.058 Uiso 1 calc . . GR .
C39 C 0.4570(2) 0.30303(15) 0.3847(2) 0.0297(8) Uani 1 d . . . .
H39 H 0.4404 0.2976 0.4378 0.036 Uiso 1 calc . . R .
C40 C 0.4800(3) 0.36489(17) 0.3605(3) 0.0400(10) Uani 1 d . . . .
H40 H 0.4786 0.4012 0.3961 0.048 Uiso 1 calc . . R .
C41 C 0.5051(3) 0.37282(18) 0.2835(3) 0.0418(10) Uani 1 d . . . .
H41 H 0.5227 0.4145 0.2657 0.050 Uiso 1 calc . . R .
C42 C 0.5041(3) 0.31918(18) 0.2332(3) 0.0390(10) Uani 1 d . . . .
H42 H 0.5190 0.3234 0.1794 0.047 Uiso 1 calc . . R .
C43 C 0.4812(2) 0.25971(16) 0.2622(2) 0.0310(9) Uani 1 d . . . .
H43 H 0.4824 0.2227 0.2277 0.037 Uiso 1 calc . . R .
C45 C -0.0653(4) 0.5374(3) 0.3822(4) 0.0663(17) Uani 0.903(6) d A 1 D U
H45A H -0.0987 0.5242 0.4277 0.080 Uiso 0.903(6) calc A 1 R .
H45B H -0.1078 0.5317 0.3298 0.080 Uiso 0.903(6) calc A 1 R .
C46 C -0.0326(4) 0.6073(3) 0.3925(4) 0.0701(16) Uani 0.903(6) d A 1 D U
H46A H -0.0499 0.6320 0.3409 0.084 Uiso 0.903(6) calc A 1 R .
H46B H -0.0608 0.6290 0.4364 0.084 Uiso 0.903(6) calc A 1 R .
C44 C 0.0224(4) 0.4979(3) 0.3829(5) 0.0755(18) Uani 0.903(6) d A 1 D U
H44A H 0.0163 0.4550 0.4092 0.091 Uiso 0.903(6) calc A 1 R .
H44B H 0.0352 0.4906 0.3264 0.091 Uiso 0.903(6) calc A 1 R .
C47 C 0.0718(4) 0.6033(3) 0.4148(5) 0.090(2) Uani 0.903(6) d A 1 D U
H47A H 0.1025 0.6208 0.3697 0.108 Uiso 0.903(6) calc A 1 R .
H47B H 0.0927 0.6295 0.4647 0.108 Uiso 0.903(6) calc A 1 R .
O1 O 0.0968(3) 0.5358(2) 0.4294(3) 0.0856(14) Uani 0.903(6) d A 1 D U
C45A C -0.042(4) 0.530(3) 0.407(4) 0.073(3) Uani 0.097(6) d A 2 D U
H45C H -0.0511 0.4932 0.4439 0.087 Uiso 0.097(6) calc A 2 R .
H45D H -0.0955 0.5307 0.3623 0.087 Uiso 0.097(6) calc A 2 R .
C46A C -0.040(4) 0.593(3) 0.455(4) 0.074(3) Uani 0.097(6) d A 2 D U
H46C H -0.0788 0.6276 0.4245 0.089 Uiso 0.097(6) calc A 2 R .
H46D H -0.0579 0.5871 0.5098 0.089 Uiso 0.097(6) calc A 2 R .
C44A C 0.046(4) 0.518(3) 0.371(5) 0.077(3) Uani 0.097(6) d A 2 D U
H44C H 0.0798 0.4789 0.3955 0.092 Uiso 0.097(6) calc A 2 R .
H44D H 0.0326 0.5127 0.3110 0.092 Uiso 0.097(6) calc A 2 R .
C47A C 0.052(2) 0.603(3) 0.457(2) 0.080(3) Uani 0.097(6) d A 2 D U
H47C H 0.0837 0.5853 0.5096 0.096 Uiso 0.097(6) calc A 2 R .
H47D H 0.0623 0.6506 0.4584 0.096 Uiso 0.097(6) calc A 2 R .
O1A O 0.100(3) 0.577(3) 0.393(3) 0.084(3) Uani 0.097(6) d A 2 D U
O2 O 0.9736(11) -0.1425(7) 0.4193(10) 0.109(3) Uani 0.433(9) d B 1 D U
C48 C 1.0261(14) -0.2154(9) 0.4468(13) 0.097(3) Uani 0.433(9) d B 1 D U
H48A H 1.0624 -0.2142 0.5025 0.116 Uiso 0.433(9) calc B 1 R .
H48B H 0.9805 -0.2518 0.4424 0.116 Uiso 0.433(9) calc B 1 R .
C49 C 1.0825(12) -0.2182(9) 0.3875(11) 0.103(3) Uani 0.433(9) d B 1 D U
H49A H 1.0781 -0.2628 0.3642 0.124 Uiso 0.433(9) calc B 1 R .
H49B H 1.1480 -0.2120 0.4143 0.124 Uiso 0.433(9) calc B 1 R .
C50 C 1.0641(13) -0.1708(10) 0.3179(12) 0.105(3) Uani 0.433(9) d B 1 D U
H50A H 1.1235 -0.1486 0.3118 0.125 Uiso 0.433(9) calc B 1 R .
H50B H 1.0435 -0.1955 0.2668 0.125 Uiso 0.433(9) calc B 1 R .
C51 C 1.0014(13) -0.1268(9) 0.3261(13) 0.107(3) Uani 0.433(9) d B 1 D U
H51A H 0.9460 -0.1313 0.2832 0.129 Uiso 0.433(9) calc B 1 R .
H51B H 1.0274 -0.0823 0.3236 0.129 Uiso 0.433(9) calc B 1 R .
C37 C 0.796(2) 0.3921(8) 0.3532(19) 0.056(6) Uani 0.57(5) d C 1 D U
H37A H 0.7590 0.4135 0.3058 0.084 Uiso 0.57(5) calc C 1 GR .
H37B H 0.8614 0.3896 0.3453 0.084 Uiso 0.57(5) calc C 1 GR .
H37C H 0.7907 0.4173 0.4027 0.084 Uiso 0.57(5) calc C 1 GR .
C37A C 0.811(3) 0.3836(12) 0.340(2) 0.051(7) Uani 0.43(5) d C 2 D U
H37D H 0.7692 0.4215 0.3359 0.077 Uiso 0.43(5) calc C 2 GR .
H37E H 0.8328 0.3765 0.2874 0.077 Uiso 0.43(5) calc C 2 GR .
H37F H 0.8648 0.3914 0.3826 0.077 Uiso 0.43(5) calc C 2 GR .
O2A O 1.0994(7) -0.1761(5) 0.3612(7) 0.118(3) Uani 0.567(9) d B 2 D U
C48A C 1.0597(8) -0.1136(6) 0.3406(9) 0.104(3) Uani 0.567(9) d B 2 D U
H48C H 1.1050 -0.0793 0.3623 0.125 Uiso 0.567(9) calc B 2 R .
H48D H 1.0471 -0.1090 0.2803 0.125 Uiso 0.567(9) calc B 2 R .
C49A C 0.9813(7) -0.1055(6) 0.3708(9) 0.091(3) Uani 0.567(9) d B 2 D U
H49C H 0.9274 -0.1088 0.3262 0.109 Uiso 0.567(9) calc B 2 R .
H49D H 0.9805 -0.0615 0.3954 0.109 Uiso 0.567(9) calc B 2 R .
C50A C 0.9712(13) -0.1607(7) 0.4405(12) 0.096(3) Uani 0.567(9) d B 2 D U
H50C H 0.9901 -0.1442 0.4968 0.115 Uiso 0.567(9) calc B 2 R .
H50D H 0.9075 -0.1797 0.4347 0.115 Uiso 0.567(9) calc B 2 R .
C51A C 1.0354(12) -0.2030(8) 0.4166(11) 0.104(3) Uani 0.567(9) d B 2 D U
H51C H 1.0010 -0.2404 0.3886 0.125 Uiso 0.567(9) calc B 2 R .
H51D H 1.0745 -0.2201 0.4665 0.125 Uiso 0.567(9) calc B 2 R .

loop_
_atom_site_aniso_label
_atom_site_aniso_U_11
_atom_site_aniso_U_22
_atom_site_aniso_U_33
_atom_site_aniso_U_23
_atom_site_aniso_U_13
_atom_site_aniso_U_12
Co1 0.0180(2) 0.0153(2) 0.0304(3) 0.0013(2) 0.00709(19) -0.00063(18)
Cl1 0.0392(5) 0.0208(4) 0.0316(5) 0.0030(4) 0.0115(4) 0.0010(4)
N1 0.0122(13) 0.0157(13) 0.0349(17) -0.0007(12) 0.0043(12) -0.0021(10)
N2 0.0185(14) 0.0131(13) 0.0304(17) -0.0021(11) 0.0064(12) 0.0015(10)
N3 0.0171(14) 0.0212(14) 0.0330(18) 0.0010(12) 0.0076(12) 0.0009(11)
N4 0.0201(14) 0.0214(14) 0.0321(17) 0.0060(13) 0.0092(12) 0.0021(12)
N5 0.0197(14) 0.0211(14) 0.0322(17) 0.0031(13) 0.0069(13) 0.0000(11)
C1 0.0254(18) 0.0199(17) 0.026(2) -0.0020(14) 0.0130(15) -0.0059(14)
C2 0.0208(17) 0.0192(16) 0.029(2) -0.0013(14) 0.0059(15) 0.0004(13)
C3 0.0174(17) 0.0277(18) 0.039(2) 0.0033(17) 0.0071(16) -0.0027(14)
C4 0.0179(18) 0.036(2) 0.042(2) 0.0013(17) 0.0039(16) 0.0069(15)
C5 0.0311(19) 0.0236(17) 0.030(2) 0.0021(15) 0.0077(16) 0.0084(15)
C6 0.0257(18) 0.0224(17) 0.028(2) 0.0000(15) 0.0124(15) 0.0007(14)
C7 0.0189(16) 0.0251(17) 0.0228(19) -0.0017(15) 0.0091(14) 0.0012(14)
C8 0.0200(16) 0.0178(16) 0.0240(19) -0.0011(14) 0.0067(14) -0.0033(13)
C9 0.0249(18) 0.0169(16) 0.030(2) -0.0041(14) 0.0080(15) 0.0004(14)
C10 0.0338(19) 0.0143(16) 0.033(2) -0.0032(15) 0.0132(16) -0.0077(14)
C11 0.0210(17) 0.0259(17) 0.028(2) -0.0053(15) 0.0083(15) -0.0077(14)
C12 0.0240(18) 0.0203(16) 0.0248(19) -0.0001(14) 0.0082(15) 0.0010(14)
C13 0.0186(16) 0.0222(17) 0.0236(19) -0.0045(14) 0.0071(14) -0.0035(13)
C14 0.0185(17) 0.0302(18) 0.035(2) 0.0013(16) 0.0040(15) 0.0005(14)
C15 0.0266(19) 0.033(2) 0.037(2) 0.0012(17) 0.0082(17) -0.0052(16)
C16 0.0178(19) 0.051(2) 0.053(3) 0.002(2) 0.0113(18) -0.0046(17)
C17 0.0163(18) 0.051(2) 0.065(3) 0.005(2) 0.0096(18) 0.0049(17)
C18 0.0237(19) 0.040(2) 0.047(2) 0.0020(19) 0.0059(17) 0.0085(16)
C19 0.0194(17) 0.0288(18) 0.035(2) 0.0028(16) 0.0058(15) -0.0004(14)
C20 0.0221(17) 0.0176(16) 0.0260(19) 0.0013(14) 0.0066(14) 0.0059(14)
C21 0.0198(17) 0.0221(17) 0.0254(19) 0.0046(15) 0.0056(14) 0.0028(14)
C22 0.0275(19) 0.0290(18) 0.035(2) 0.0005(17) 0.0075(16) 0.0051(15)
C23 0.041(2) 0.0271(19) 0.041(2) -0.0003(18) 0.0081(18) 0.0092(17)
C24 0.041(2) 0.0235(19) 0.045(3) 0.0063(18) 0.0069(19) 0.0036(16)
C25 0.035(2) 0.039(2) 0.034(2) 0.0148(19) 0.0049(17) 0.0048(17)
C26 0.0224(17) 0.0292(19) 0.031(2) 0.0046(16) 0.0031(15) 0.0044(14)
C27 0.051(2) 0.035(2) 0.040(2) 0.0009(19) 0.021(2) 0.0063(19)
C28 0.083(3) 0.027(2) 0.067(3) 0.010(2) 0.012(3) 0.006(2)
C29 0.040(2) 0.044(2) 0.032(2) 0.0017(18) 0.0112(18) 0.0031(18)
C30 0.0167(16) 0.0163(15) 0.041(2) 0.0032(16) 0.0030(15) 0.0004(13)
C31 0.0230(18) 0.0226(17) 0.043(2) 0.0006(17) 0.0003(16) -0.0047(14)
C32 0.036(2) 0.0236(19) 0.054(3) -0.0028(19) 0.000(2) -0.0076(16)
C33 0.025(2) 0.024(2) 0.075(3) 0.014(2) -0.001(2) -0.0055(15)
C34 0.028(2) 0.030(2) 0.054(3) 0.016(2) 0.0104(18) -0.0025(16)
C35 0.0167(16) 0.0268(18) 0.041(2) 0.0048(17) 0.0061(16) 0.0005(14)
C36 0.059(3) 0.039(2) 0.045(3) -0.013(2) 0.012(2) -0.010(2)
C38 0.038(2) 0.039(2) 0.042(2) 0.0033(19) 0.0113(18) -0.0039(18)
C39 0.034(2) 0.0222(18) 0.033(2) 0.0034(16) 0.0064(16) -0.0031(15)
C40 0.051(2) 0.0196(18) 0.047(3) 0.0002(18) 0.002(2) -0.0047(17)
C41 0.045(2) 0.027(2) 0.054(3) 0.018(2) 0.007(2) -0.0043(17)
C42 0.038(2) 0.037(2) 0.043(2) 0.0136(19) 0.0114(19) 0.0026(17)
C43 0.0293(19) 0.0229(18) 0.042(2) 0.0000(17) 0.0103(17) -0.0002(15)
C45 0.062(3) 0.067(3) 0.071(3) 0.013(3) 0.011(3) -0.011(3)
C46 0.069(3) 0.069(3) 0.074(3) 0.006(3) 0.018(3) 0.002(3)
C44 0.072(3) 0.070(3) 0.084(4) -0.001(3) 0.009(3) -0.006(3)
C47 0.084(4) 0.087(4) 0.093(4) 0.007(4) -0.005(3) -0.014(3)
O1 0.074(2) 0.089(3) 0.092(3) 0.009(3) 0.006(2) 0.001(2)
C45A 0.070(5) 0.071(5) 0.078(5) 0.004(4) 0.011(4) -0.005(4)
C46A 0.072(5) 0.073(5) 0.078(5) 0.005(5) 0.012(5) -0.001(5)
C44A 0.071(5) 0.076(5) 0.082(5) 0.004(4) 0.009(4) -0.004(4)
C47A 0.076(5) 0.080(5) 0.083(5) 0.004(5) 0.008(4) -0.004(4)
O1A 0.077(5) 0.083(5) 0.089(5) 0.003(5) 0.005(5) -0.005(5)
O2 0.075(4) 0.108(6) 0.145(7) 0.005(5) 0.020(5) -0.002(5)
C48 0.074(6) 0.098(6) 0.127(8) 0.002(6) 0.041(6) 0.001(5)
C49 0.082(5) 0.108(6) 0.127(7) 0.012(6) 0.041(5) 0.003(6)
C50 0.083(6) 0.111(6) 0.122(7) 0.019(6) 0.025(6) 0.004(6)
C51 0.078(6) 0.105(6) 0.141(7) 0.018(6) 0.023(6) -0.015(5)
C37 0.053(8) 0.037(7) 0.084(11) 0.018(7) 0.027(7) -0.004(6)
C37A 0.056(13) 0.024(7) 0.078(11) -0.005(7) 0.023(9) -0.025(9)
O2A 0.091(5) 0.130(5) 0.143(7) 0.007(5) 0.047(4) 0.012(5)
C48A 0.071(5) 0.111(6) 0.134(6) 0.021(5) 0.030(5) 0.003(5)
C49A 0.064(4) 0.091(5) 0.126(7) 0.021(5) 0.046(5) -0.010(4)
C50A 0.071(4) 0.092(6) 0.131(7) 0.018(5) 0.034(5) -0.009(5)
C51A 0.081(5) 0.098(5) 0.138(7) 0.008(5) 0.031(5) 0.002(5)

loop_
_atom_type_symbol
_atom_type_description
_atom_type_scat_dispersion_real
_atom_type_scat_dispersion_imag
_atom_type_scat_source
C C 0.0033 0.0016 'International Tables Vol C Tables 4.2.6.8 and 6.1.1.4'
H H 0.0000 0.0000 'International Tables Vol C Tables 4.2.6.8 and 6.1.1.4'
Cl Cl 0.1484 0.1585 'International Tables Vol C Tables 4.2.6.8 and 6.1.1.4'
Co Co 0.3494 0.9721 'International Tables Vol C Tables 4.2.6.8 and 6.1.1.4'
N N 0.0061 0.0033 'International Tables Vol C Tables 4.2.6.8 and 6.1.1.4'
O O 0.0106 0.0060 'International Tables Vol C Tables 4.2.6.8 and 6.1.1.4'

loop_
_geom_angle_atom_site_label_1
_geom_angle_atom_site_label_2
_geom_angle_atom_site_label_3
_geom_angle
N5 Co1 Cl1 96.58(9)
C1 Co1 Cl1 95.78(10)
C1 Co1 N5 99.33(12)
C13 Co1 Cl1 96.60(10)
C13 Co1 N5 166.81(13)
C13 Co1 C1 79.68(13)
C13 Co1 C20 79.53(13)
C20 Co1 Cl1 89.00(10)
C20 Co1 N5 100.35(12)
C20 Co1 C1 159.07(13)
C1 N1 C2 109.9(2)
C1 N1 C30 127.4(3)
C2 N1 C30 122.3(2)
C1 N2 C7 112.8(3)
C1 N2 C8 114.6(2)
C7 N2 C8 132.5(2)
C14 N3 C12 133.9(3)
C20 N3 C12 113.9(2)
C20 N3 C14 112.0(3)
C19 N4 C21 123.1(3)
C20 N4 C19 111.0(3)
C20 N4 C21 125.9(3)
C39 N5 Co1 124.7(2)
C39 N5 C43 117.7(3)
C43 N5 Co1 117.6(2)
N1 C1 Co1 139.7(2)
N2 C1 Co1 115.8(2)
N2 C1 N1 104.4(3)
C3 C2 N1 129.8(3)
C3 C2 C7 122.7(3)
C7 C2 N1 107.4(3)
C2 C3 H3 121.8
C2 C3 C4 116.4(3)
C4 C3 H3 121.8
C3 C4 H4 119.4
C5 C4 C3 121.1(3)
C5 C4 H4 119.4
C4 C5 H5 119.0
C4 C5 C6 121.9(3)
C6 C5 H5 119.0
C5 C6 H6 121.6
C7 C6 C5 116.8(3)
C7 C6 H6 121.6
N2 C7 C2 105.4(3)
C6 C7 N2 133.7(3)
C6 C7 C2 121.0(3)
C9 C8 N2 128.4(3)
C9 C8 C13 122.9(3)
C13 C8 N2 108.7(2)
C8 C9 H9 121.5
C8 C9 C10 117.1(3)
C10 C9 H9 121.5
C9 C10 H10 118.9
C11 C10 C9 122.2(3)
C11 C10 H10 118.9
C10 C11 H11 121.5
C12 C11 C10 117.0(3)
C12 C11 H11 121.5
C11 C12 N3 127.7(3)
C13 C12 N3 109.1(3)
C13 C12 C11 123.2(3)
C8 C13 Co1 121.0(2)
C12 C13 Co1 121.6(2)
C12 C13 C8 117.4(3)
N3 C14 C15 132.6(3)
C19 C14 N3 106.0(3)
C19 C14 C15 121.4(3)
C14 C15 H15 122.0
C14 C15 C16 115.9(3)
C16 C15 H15 122.0
C15 C16 H16 119.0
C17 C16 C15 122.1(3)
C17 C16 H16 119.0
C16 C17 H17 118.9
C16 C17 C18 122.1(3)
C18 C17 H17 118.9
C17 C18 H18 122.2
C19 C18 C17 115.6(3)
C19 C18 H18 122.2
C14 C19 N4 107.1(3)
C14 C19 C18 122.8(3)
C18 C19 N4 130.1(3)
N3 C20 Co1 115.8(2)
N4 C20 Co1 139.9(2)
N4 C20 N3 103.8(3)
C22 C21 N4 118.4(3)
C22 C21 C26 123.0(3)
C26 C21 N4 118.6(3)
C21 C22 C23 117.3(3)
C21 C22 C27 122.3(3)
C23 C22 C27 120.4(3)
C22 C23 H23 119.2
C24 C23 C22 121.7(4)
C24 C23 H23 119.2
C23 C24 C25 118.9(3)
C23 C24 C28 120.7(4)
C25 C24 C28 120.4(4)
C24 C25 H25 118.9
C24 C25 C26 122.2(4)
C26 C25 H25 118.9
C21 C26 C25 117.0(3)
C21 C26 C29 122.0(3)
C25 C26 C29 121.0(3)
C22 C27 H27A 109.5
C22 C27 H27B 109.5
C22 C27 H27C 109.5
H27A C27 H27B 109.5
H27A C27 H27C 109.5
H27B C27 H27C 109.5
C24 C28 H28A 109.5
C24 C28 H28B 109.5
C24 C28 H28C 109.5
H28A C28 H28B 109.5
H28A C28 H28C 109.5
H28B C28 H28C 109.5
C26 C29 H29A 109.5
C26 C29 H29B 109.5
C26 C29 H29C 109.5
H29A C29 H29B 109.5
H29A C29 H29C 109.5
H29B C29 H29C 109.5
C31 C30 N1 119.5(3)
C31 C30 C35 122.7(3)
C35 C30 N1 117.7(3)
C30 C31 C32 116.7(4)
C30 C31 C36 122.3(3)
C32 C31 C36 121.0(3)
C31 C32 H32 118.7
C33 C32 C31 122.7(4)
C33 C32 H32 118.7
C32 C33 C34 118.5(3)
C32 C33 C37 115.8(13)
C32 C33 C37A 127.7(16)
C34 C33 C37 125.6(13)
C34 C33 C37A 113.7(16)
C37 C33 C37A 14(3)
C33 C34 H34 119.0
C33 C34 C35 121.9(4)
C35 C34 H34 119.0
C30 C35 C38 121.8(3)
C34 C35 C30 117.5(3)
C34 C35 C38 120.7(3)
C31 C36 H36A 109.5
C31 C36 H36B 109.5
C31 C36 H36C 109.5
H36A C36 H36B 109.5
H36A C36 H36C 109.5
H36B C36 H36C 109.5
C35 C38 H38A 109.5
C35 C38 H38B 109.5
C35 C38 H38C 109.5
H38A C38 H38B 109.5
H38A C38 H38C 109.5
H38B C38 H38C 109.5
N5 C39 H39 118.6
N5 C39 C40 122.7(4)
C40 C39 H39 118.6
C39 C40 H40 120.6
C41 C40 C39 118.7(4)
C41 C40 H40 120.6
C40 C41 H41 120.6
C42 C41 C40 118.7(3)
C42 C41 H41 120.6
C41 C42 H42 120.6
C43 C42 C41 118.8(4)
C43 C42 H42 120.6
N5 C43 C42 123.3(3)
N5 C43 H43 118.3
C42 C43 H43 118.3
H45A C45 H45B 108.8
C46 C45 H45A 110.7
C46 C45 H45B 110.7
C44 C45 H45A 110.7
C44 C45 H45B 110.7
C44 C45 C46 105.2(5)
C45 C46 H46A 110.7
C45 C46 H46B 110.7
H46A C46 H46B 108.8
C47 C46 C45 105.2(5)
C47 C46 H46A 110.7
C47 C46 H46B 110.7
C45 C44 H44A 110.6
C45 C44 H44B 110.6
H44A C44 H44B 108.7
O1 C44 C45 105.7(5)
O1 C44 H44A 110.6
O1 C44 H44B 110.6
C46 C47 H47A 110.1
C46 C47 H47B 110.1
H47A C47 H47B 108.4
O1 C47 C46 108.0(5)
O1 C47 H47A 110.1
O1 C47 H47B 110.1
C47 O1 C44 106.3(5)
H45C C45A H45D 107.7
C46A C45A H45C 108.9
C46A C45A H45D 108.9
C44A C45A H45C 108.9
C44A C45A H45D 108.9
C44A C45A C46A 113(5)
C45A C46A H46C 112.8
C45A C46A H46D 112.8
H46C C46A H46D 110.3
C47A C46A C45A 95(5)
C47A C46A H46C 112.8
C47A C46A H46D 112.8
C45A C44A H44C 111.2
C45A C44A H44D 111.2
H44C C44A H44D 109.2
O1A C44A C45A 103(5)
O1A C44A H44C 111.2
O1A C44A H44D 111.2
C46A C47A H47C 107.2
C46A C47A H47D 107.2
C46A C47A O1A 120(4)
H47C C47A H47D 106.8
O1A C47A H47C 107.2
O1A C47A H47D 107.2
C44A O1A C47A 101(5)
C51 O2 C48 104.7(12)
O2 C48 H48A 112.2
O2 C48 H48B 112.2
H48A C48 H48B 109.8
C49 C48 O2 97.8(12)
C49 C48 H48A 112.2
C49 C48 H48B 112.2
C48 C49 H49A 107.9
C48 C49 H49B 107.9
C48 C49 C50 117.7(14)
H49A C49 H49B 107.2
C50 C49 H49A 107.9
C50 C49 H49B 107.9
C49 C50 H50A 108.6
C49 C50 H50B 108.6
H50A C50 H50B 107.6
C51 C50 C49 114.6(15)
C51 C50 H50A 108.6
C51 C50 H50B 108.6
O2 C51 H51A 111.1
O2 C51 H51B 111.1
C50 C51 O2 103.2(13)
C50 C51 H51A 111.1
C50 C51 H51B 111.1
H51A C51 H51B 109.1
C33 C37 H37A 109.5
C33 C37 H37B 109.5
C33 C37 H37C 109.5
C33 C37A H37D 109.5
C33 C37A H37E 109.5
C33 C37A H37F 109.5
H37D C37A H37E 109.5
H37D C37A H37F 109.5
H37E C37A H37F 109.5
C48A O2A C51A 102.3(10)
O2A C48A H48C 109.4
O2A C48A H48D 109.4
H48C C48A H48D 108.0
C49A C48A O2A 111.2(10)
C49A C48A H48C 109.4
C49A C48A H48D 109.4
C48A C49A H49C 109.5
C48A C49A H49D 109.5
C48A C49A C50A 110.7(11)
H49C C49A H49D 108.1
C50A C49A H49C 109.5
C50A C49A H49D 109.5
C49A C50A H50C 112.6
C49A C50A H50D 112.6
H50C C50A H50D 110.1
C51A C50A C49A 95.7(11)
C51A C50A H50C 112.6
C51A C50A H50D 112.6
O2A C51A H51C 108.1
O2A C51A H51D 108.1
C50A C51A O2A 116.6(12)
C50A C51A H51C 108.1
C50A C51A H51D 108.1
H51C C51A H51D 107.3

loop_
_geom_bond_atom_site_label_1
_geom_bond_atom_site_label_2
_geom_bond_distance
Co1 Cl1 2.4561(10)
Co1 N5 2.011(3)
Co1 C1 1.948(3)
Co1 C13 1.872(3)
Co1 C20 1.930(3)
N1 C1 1.379(4)
N1 C2 1.416(4)
N1 C30 1.423(4)
N2 C1 1.378(4)
N2 C7 1.386(4)
N2 C8 1.424(4)
N3 C12 1.422(4)
N3 C14 1.390(4)
N3 C20 1.386(4)
N4 C19 1.402(4)
N4 C20 1.375(4)
N4 C21 1.429(4)
N5 C39 1.328(4)
N5 C43 1.343(5)
C2 C3 1.370(4)
C2 C7 1.387(4)
C3 H3 0.9500
C3 C4 1.394(5)
C4 H4 0.9500
C4 C5 1.384(5)
C5 H5 0.9500
C5 C6 1.385(5)
C6 H6 0.9500
C6 C7 1.380(4)
C8 C9 1.368(4)
C8 C13 1.400(4)
C9 H9 0.9500
C9 C10 1.407(4)
C10 H10 0.9500
C10 C11 1.394(5)
C11 H11 0.9500
C11 C12 1.385(4)
C12 C13 1.367(4)
C14 C15 1.390(5)
C14 C19 1.377(5)
C15 H15 0.9500
C15 C16 1.394(5)
C16 H16 0.9500
C16 C17 1.372(5)
C17 H17 0.9500
C17 C18 1.389(5)
C18 H18 0.9500
C18 C19 1.384(5)
C21 C22 1.389(5)
C21 C26 1.389(5)
C22 C23 1.404(5)
C22 C27 1.499(5)
C23 H23 0.9500
C23 C24 1.378(5)
C24 C25 1.378(5)
C24 C28 1.512(5)
C25 H25 0.9500
C25 C26 1.400(5)
C26 C29 1.487(5)
C27 H27A 0.9800
C27 H27B 0.9800
C27 H27C 0.9800
C28 H28A 0.9800
C28 H28B 0.9800
C28 H28C 0.9800
C29 H29A 0.9800
C29 H29B 0.9800
C29 H29C 0.9800
C30 C31 1.393(5)
C30 C35 1.397(5)
C31 C32 1.393(5)
C31 C36 1.485(6)
C32 H32 0.9500
C32 C33 1.380(6)
C33 C34 1.383(6)
C33 C37 1.538(8)
C33 C37A 1.538(9)
C34 H34 0.9500
C34 C35 1.387(5)
C35 C38 1.497(5)
C36 H36A 0.9800
C36 H36B 0.9800
C36 H36C 0.9800
C38 H38A 0.9800
C38 H38B 0.9800
C38 H38C 0.9800
C39 H39 0.9500
C39 C40 1.385(5)
C40 H40 0.9500
C40 C41 1.384(6)
C41 H41 0.9500
C41 C42 1.377(6)
C42 H42 0.9500
C42 C43 1.368(5)
C43 H43 0.9500
C45 H45A 0.9900
C45 H45B 0.9900
C45 C46 1.510(8)
C45 C44 1.502(7)
C46 H46A 0.9900
C46 H46B 0.9900
C46 C47 1.500(7)
C44 H44A 0.9900
C44 H44B 0.9900
C44 O1 1.449(7)
C47 H47A 0.9900
C47 H47B 0.9900
C47 O1 1.441(7)
C45A H45C 0.9900
C45A H45D 0.9900
C45A C46A 1.512(12)
C45A C44A 1.501(10)
C46A H46C 0.9900
C46A H46D 0.9900
C46A C47A 1.34(7)
C44A H44C 0.9900
C44A H44D 0.9900
C44A O1A 1.448(10)
C47A H47C 0.9900
C47A H47D 0.9900
C47A O1A 1.449(10)
O2 C48 1.70(2)
O2 C51 1.680(19)
C48 H48A 0.9900
C48 H48B 0.9900
C48 C49 1.367(18)
C49 H49A 0.9900
C49 H49B 0.9900
C49 C50 1.50(2)
C50 H50A 0.9900
C50 H50B 0.9900
C50 C51 1.300(19)
C51 H51A 0.9900
C51 H51B 0.9900
C37 H37A 0.9800
C37 H37B 0.9800
C37 H37C 0.9800
C37A H37D 0.9800
C37A H37E 0.9800
C37A H37F 0.9800
O2A C48A 1.423(13)
O2A C51A 1.502(14)
C48A H48C 0.9900
C48A H48D 0.9900
C48A C49A 1.315(14)
C49A H49C 0.9900
C49A H49D 0.9900
C49A C50A 1.636(18)
C50A H50C 0.9900
C50A H50D 0.9900
C50A C51A 1.369(18)
C51A H51C 0.9900
C51A H51D 0.9900

loop_
_geom_torsion_atom_site_label_1
_geom_torsion_atom_site_label_2
_geom_torsion_atom_site_label_3
_geom_torsion_atom_site_label_4
_geom_torsion
Co1 N5 C39 C40 -178.9(3)
Co1 N5 C43 C42 178.4(3)
Cl1 Co1 N5 C39 -7.2(3)
Cl1 Co1 N5 C43 173.7(2)
Cl1 Co1 C1 N1 -85.1(4)
Cl1 Co1 C1 N2 91.4(2)
Cl1 Co1 C13 C8 -92.1(3)
Cl1 Co1 C13 C12 87.6(3)
Cl1 Co1 C20 N3 -94.6(2)
Cl1 Co1 C20 N4 76.1(4)
N1 C2 C3 C4 178.9(3)
N1 C2 C7 N2 -0.2(4)
N1 C2 C7 C6 -179.1(3)
N1 C30 C31 C32 177.0(3)
N1 C30 C31 C36 -4.0(5)
N1 C30 C35 C34 -176.6(3)
N1 C30 C35 C38 3.6(5)
N2 C8 C9 C10 -178.0(3)
N2 C8 C13 Co1 -0.5(4)
N2 C8 C13 C12 179.8(3)
N3 C12 C13 Co1 -1.9(4)
N3 C12 C13 C8 177.8(3)
N3 C14 C15 C16 179.2(4)
N3 C14 C19 N4 -0.3(4)
N3 C14 C19 C18 -179.7(3)
N4 C21 C22 C23 -178.0(3)
N4 C21 C22 C27 2.6(5)
N4 C21 C26 C25 179.6(3)
N4 C21 C26 C29 1.2(5)
N5 Co1 C1 N1 12.6(4)
N5 Co1 C1 N2 -171.0(2)
N5 Co1 C13 C8 89.5(6)
N5 Co1 C13 C12 -90.9(6)
N5 Co1 C20 N3 168.9(2)
N5 Co1 C20 N4 -20.4(4)
N5 C39 C40 C41 -0.6(6)
C1 Co1 N5 C39 -104.2(3)
C1 Co1 N5 C43 76.7(3)
C1 Co1 C13 C8 2.6(3)
C1 Co1 C13 C12 -177.7(3)
C1 Co1 C20 N3 9.1(6)
C1 Co1 C20 N4 179.8(3)
C1 N1 C2 C3 -179.5(4)
C1 N1 C2 C7 0.6(4)
C1 N1 C30 C31 87.5(4)
C1 N1 C30 C35 -96.0(4)
C1 N2 C7 C2 -0.4(4)
C1 N2 C7 C6 178.4(4)
C1 N2 C8 C9 176.6(3)
C1 N2 C8 C13 -3.2(4)
C2 N1 C1 Co1 175.9(3)
C2 N1 C1 N2 -0.8(4)
C2 N1 C30 C31 -99.8(4)
C2 N1 C30 C35 76.7(4)
C2 C3 C4 C5 0.7(5)
C3 C2 C7 N2 180.0(3)
C3 C2 C7 C6 1.0(5)
C3 C4 C5 C6 0.0(6)
C4 C5 C6 C7 -0.3(5)
C5 C6 C7 N2 -178.8(3)
C5 C6 C7 C2 -0.2(5)
C7 N2 C1 Co1 -176.9(2)
C7 N2 C1 N1 0.7(4)
C7 N2 C8 C9 -0.6(6)
C7 N2 C8 C13 179.7(3)
C7 C2 C3 C4 -1.3(5)
C8 N2 C1 Co1 5.4(4)
C8 N2 C1 N1 -177.0(3)
C8 N2 C7 C2 176.8(3)
C8 N2 C7 C6 -4.4(6)
C8 C9 C10 C11 -1.0(5)
C9 C8 C13 Co1 179.8(3)
C9 C8 C13 C12 0.1(5)
C9 C10 C11 C12 -1.4(5)
C10 C11 C12 N3 -177.3(3)
C10 C11 C12 C13 3.4(5)
C11 C12 C13 Co1 177.5(3)
C11 C12 C13 C8 -2.8(5)
C12 N3 C14 C15 -2.0(7)
C12 N3 C14 C19 176.0(3)
C12 N3 C20 Co1 -4.1(4)
C12 N3 C20 N4 -177.9(3)
C13 Co1 N5 C39 171.2(5)
C13 Co1 N5 C43 -7.9(7)
C13 Co1 C1 N1 179.2(4)
C13 Co1 C1 N2 -4.3(2)
C13 Co1 C20 N3 2.3(2)
C13 Co1 C20 N4 173.0(4)
C13 C8 C9 C10 1.7(5)
C14 N3 C12 C11 10.0(6)
C14 N3 C12 C13 -170.6(3)
C14 N3 C20 Co1 171.5(2)
C14 N3 C20 N4 -2.3(4)
C14 C15 C16 C17 -0.7(6)
C15 C14 C19 N4 178.0(3)
C15 C14 C19 C18 -1.4(6)
C15 C16 C17 C18 -0.1(7)
C16 C17 C18 C19 0.3(6)
C17 C18 C19 N4 -178.7(4)
C17 C18 C19 C14 0.5(6)
C19 N4 C20 Co1 -169.2(3)
C19 N4 C20 N3 2.1(4)
C19 N4 C21 C22 77.3(4)
C19 N4 C21 C26 -100.8(4)
C19 C14 C15 C16 1.4(6)
C20 Co1 N5 C39 83.0(3)
C20 Co1 N5 C43 -96.2(3)
C20 Co1 C1 N1 172.5(3)
C20 Co1 C1 N2 -11.1(6)
C20 Co1 C13 C8 -179.8(3)
C20 Co1 C13 C12 -0.2(3)
C20 N3 C12 C11 -175.7(3)
C20 N3 C12 C13 3.7(4)
C20 N3 C14 C15 -176.3(4)
C20 N3 C14 C19 1.7(4)
C20 N4 C19 C14 -1.2(4)
C20 N4 C19 C18 178.1(4)
C20 N4 C21 C22 -106.2(4)
C20 N4 C21 C26 75.6(4)
C21 N4 C19 C14 175.7(3)
C21 N4 C19 C18 -5.0(6)
C21 N4 C20 Co1 13.9(6)
C21 N4 C20 N3 -174.7(3)
C21 C22 C23 C24 -1.7(5)
C22 C21 C26 C25 1.6(5)
C22 C21 C26 C29 -176.8(3)
C22 C23 C24 C25 1.8(6)
C22 C23 C24 C28 -177.5(4)
C23 C24 C25 C26 -0.1(6)
C24 C25 C26 C21 -1.5(5)
C24 C25 C26 C29 176.9(3)
C26 C21 C22 C23 0.0(5)
C26 C21 C22 C27 -179.4(3)
C27 C22 C23 C24 177.7(3)
C28 C24 C25 C26 179.2(4)
C30 N1 C1 Co1 -10.6(6)
C30 N1 C1 N2 172.7(3)
C30 N1 C2 C3 6.6(6)
C30 N1 C2 C7 -173.2(3)
C30 C31 C32 C33 -1.3(5)
C31 C30 C35 C34 -0.2(5)
C31 C30 C35 C38 -180.0(3)
C31 C32 C33 C34 1.4(6)
C31 C32 C33 C37 177.1(13)
C31 C32 C33 C37A -174(2)
C32 C33 C34 C35 -0.9(5)
C33 C34 C35 C30 0.3(5)
C33 C34 C35 C38 -179.9(3)
C35 C30 C31 C32 0.6(5)
C35 C30 C31 C36 179.6(3)
C36 C31 C32 C33 179.7(4)
C39 N5 C43 C42 -0.8(5)
C39 C40 C41 C42 1.5(6)
C40 C41 C42 C43 -2.1(6)
C41 C42 C43 N5 1.7(6)
C43 N5 C39 C40 0.2(5)
C45 C46 C47 O1 -8.5(8)
C45 C44 O1 C47 -31.9(7)
C46 C45 C44 O1 26.1(7)
C46 C47 O1 C44 25.2(8)
C44 C45 C46 C47 -10.7(8)
C45A C46A C47A O1A 27(8)
C45A C44A O1A C47A 17(7)
C46A C45A C44A O1A -3(9)
C46A C47A O1A C44A -32(8)
C44A C45A C46A C47A -13(8)
O2 C48 C49 C50 -12(2)
C48 O2 C51 C50 -10(2)
C48 C49 C50 C51 7(3)
C49 C50 C51 O2 3(2)
C51 O2 C48 C49 13(2)
C37 C33 C34 C35 -176.1(14)
C37A C33 C34 C35 175.3(17)
O2A C48A C49A C50A 15(2)
C48A O2A C51A C50A -9(2)
C48A C49A C50A C51A -18(2)
C49A C50A C51A O2A 16(2)
C51A O2A C48A C49A -5.0(18)

loop_
_smtbx_masks_void_nr
_smtbx_masks_void_average_x
_smtbx_masks_void_average_y
_smtbx_masks_void_average_z
_smtbx_masks_void_volume
_smtbx_masks_void_count_electrons
1 0.500 0.000 0.000 329.1 90.6
2 0.500 0.500 0.500 329.1 90.6
